data_7022854
loop_
_publ_author_name
'Hu, Sheng'
'Yu, Fang-Yong'
'Zhang, Peng'
'Lin, Dian-Rong'

_publ_section_title
;
 In situ amination and side group effect of multifunctional heterocyclic
 thione ligand toward discrete and polymeric cluster constructions.
;
_journal_issue 21
_journal_name_full 'Dalton transactions (Cambridge, England : 2003)'
_journal_page_first 7731
_journal_page_last 7740
_journal_paper_doi 10.1039/c3dt50165e
_journal_volume 42
_journal_year 2013
_chemical_formula_sum 'C54 H36 Cl3 Co6 N24 S12'
_chemical_formula_weight 1865.72
_space_group_IT_number 230
_symmetry_cell_setting cubic
_symmetry_space_group_name_Hall '-I 4bd 2c 3'
_symmetry_space_group_name_H-M 'I a -3 d'
_atom_sites_solution_hydrogens geom
_atom_sites_solution_primary direct
_atom_sites_solution_secondary difmap
_audit_creation_method SHELXL-97
_cell_angle_alpha 90.00
_cell_angle_beta 90.00
_cell_angle_gamma 90.00
_cell_formula_units_Z 16
_cell_length_a 31.8956(6)
_cell_length_b 31.8956(6)
_cell_length_c 31.8956(6)
_cell_measurement_temperature 293(2)
_cell_volume 32448.3(11)
_computing_cell_refinement 'SAINT-PLUS, Ver. 6.0, 1997'
_computing_data_collection 'SMART, 1998.'
_computing_data_reduction 'SAINT-PLUS, Ver. 6.0, 1997'
_computing_molecular_graphics 'XP, Ver. 6.10, Bruker AXS Inc., 2000'
_computing_publication_material 'SHELXTL-Bruker AXS Inc., 1998'
_computing_structure_refinement 'SHELXL-97 (Sheldrick, 1997)'
_computing_structure_solution 'SHELXS-97 (Sheldrick, 1990)'
_diffrn_ambient_temperature 293(2)
_diffrn_measured_fraction_theta_full 0.994
_diffrn_measured_fraction_theta_max 0.994
_diffrn_measurement_device_type 'CCD area detector'
_diffrn_measurement_method 'phi and omega scans'
_diffrn_radiation_monochromator graphite
_diffrn_radiation_source 'fine-focus sealed tube'
_diffrn_radiation_type MoK\a
_diffrn_radiation_wavelength 0.71073
_diffrn_reflns_av_R_equivalents 0.0575
_diffrn_reflns_av_sigmaI/netI 0.0407
_diffrn_reflns_limit_h_max 24
_diffrn_reflns_limit_h_min -37
_diffrn_reflns_limit_k_max 28
_diffrn_reflns_limit_k_min -39
_diffrn_reflns_limit_l_max 39
_diffrn_reflns_limit_l_min -38
_diffrn_reflns_number 18593
_diffrn_reflns_theta_full 26.00
_diffrn_reflns_theta_max 26.00
_diffrn_reflns_theta_min 3.13
_exptl_absorpt_coefficient_mu 1.656
_exptl_absorpt_correction_T_max 0.7120
_exptl_absorpt_correction_T_min 0.6277
_exptl_absorpt_correction_type multi-scan
_exptl_absorpt_process_details 'SADABS (Bruker, 2002)'
_exptl_crystal_colour purple
_exptl_crystal_density_diffrn 1.528
_exptl_crystal_density_method 'not measured'
_exptl_crystal_description block
_exptl_crystal_F_000 14928
_exptl_crystal_size_max 0.31
_exptl_crystal_size_mid 0.26
_exptl_crystal_size_min 0.22
_platon_squeeze_details
;
;
_refine_diff_density_max 0.554
_refine_diff_density_min -0.514
_refine_diff_density_rms 0.093
_refine_ls_extinction_method none
_refine_ls_goodness_of_fit_ref 1.140
_refine_ls_hydrogen_treatment constr
_refine_ls_matrix_type full
_refine_ls_number_parameters 181
_refine_ls_number_reflns 2652
_refine_ls_number_restraints 72
_refine_ls_restrained_S_all 1.167
_refine_ls_R_factor_all 0.0809
_refine_ls_R_factor_gt 0.0528
_refine_ls_shift/su_max 0.001
_refine_ls_shift/su_mean 0.000
_refine_ls_structure_factor_coef Fsqd
_refine_ls_weighting_details
;
calc w=1/[\s^2^(Fo^2^)+(0.0967P)^2^+0.0000P] where P=(Fo^2^+2Fc^2^)/3
;
_refine_ls_weighting_scheme calc
_refine_ls_wR_factor_gt 0.1512
_refine_ls_wR_factor_ref 0.1724
_reflns_number_gt 1824
_reflns_number_total 2652
_reflns_threshold_expression >2sigma(I)
_cod_data_source_file c3dt50165e.txt
_cod_data_source_block complex3
_cod_depositor_comments
;
The following automatic conversions were performed:

'_symmetry_cell_setting' value 'Cubic' changed to 'cubic' according
to /home/saulius/struct/CIF-dictionaries/cif_core.dic dictionary
named 'cif_core.dic' version 2.4.2 from 2011-04-26.

Automatic conversion script
Id: cif_fix_values 1891 2012-01-12 08:04:46Z andrius 
;
_cod_original_sg_symbol_H-M Ia-3d
_cod_database_code 7022854

loop_
_symmetry_equiv_pos_as_xyz
'x, y, z'
'-x+1/2, -y, z+1/2'
'-x, y+1/2, -z+1/2'
'x+1/2, -y+1/2, -z'
'z, x, y'
'z+1/2, -x+1/2, -y'
'-z+1/2, -x, y+1/2'
'-z, x+1/2, -y+1/2'
'y, z, x'
'-y, z+1/2, -x+1/2'
'y+1/2, -z+1/2, -x'
'-y+1/2, -z, x+1/2'
'y+3/4, x+1/4, -z+1/4'
'-y+3/4, -x+3/4, -z+3/4'
'y+1/4, -x+1/4, z+3/4'
'-y+1/4, x+3/4, z+1/4'
'x+3/4, z+1/4, -y+1/4'
'-x+1/4, z+3/4, y+1/4'
'-x+3/4, -z+3/4, -y+3/4'
'x+1/4, -z+1/4, y+3/4'
'z+3/4, y+1/4, -x+1/4'
'z+1/4, -y+1/4, x+3/4'
'-z+1/4, y+3/4, x+1/4'
'-z+3/4, -y+3/4, -x+3/4'
'x+1/2, y+1/2, z+1/2'
'-x+1, -y+1/2, z+1'
'-x+1/2, y+1, -z+1'
'x+1, -y+1, -z+1/2'
'z+1/2, x+1/2, y+1/2'
'z+1, -x+1, -y+1/2'
'-z+1, -x+1/2, y+1'
'-z+1/2, x+1, -y+1'
'y+1/2, z+1/2, x+1/2'
'-y+1/2, z+1, -x+1'
'y+1, -z+1, -x+1/2'
'-y+1, -z+1/2, x+1'
'y+5/4, x+3/4, -z+3/4'
'-y+5/4, -x+5/4, -z+5/4'
'y+3/4, -x+3/4, z+5/4'
'-y+3/4, x+5/4, z+3/4'
'x+5/4, z+3/4, -y+3/4'
'-x+3/4, z+5/4, y+3/4'
'-x+5/4, -z+5/4, -y+5/4'
'x+3/4, -z+3/4, y+5/4'
'z+5/4, y+3/4, -x+3/4'
'z+3/4, -y+3/4, x+5/4'
'-z+3/4, y+5/4, x+3/4'
'-z+5/4, -y+5/4, -x+5/4'
'-x, -y, -z'
'x-1/2, y, -z-1/2'
'x, -y-1/2, z-1/2'
'-x-1/2, y-1/2, z'
'-z, -x, -y'
'-z-1/2, x-1/2, y'
'z-1/2, x, -y-1/2'
'z, -x-1/2, y-1/2'
'-y, -z, -x'
'y, -z-1/2, x-1/2'
'-y-1/2, z-1/2, x'
'y-1/2, z, -x-1/2'
'-y-3/4, -x-1/4, z-1/4'
'y-3/4, x-3/4, z-3/4'
'-y-1/4, x-1/4, -z-3/4'
'y-1/4, -x-3/4, -z-1/4'
'-x-3/4, -z-1/4, y-1/4'
'x-1/4, -z-3/4, -y-1/4'
'x-3/4, z-3/4, y-3/4'
'-x-1/4, z-1/4, -y-3/4'
'-z-3/4, -y-1/4, x-1/4'
'-z-1/4, y-1/4, -x-3/4'
'z-1/4, -y-3/4, -x-1/4'
'z-3/4, y-3/4, x-3/4'
'-x+1/2, -y+1/2, -z+1/2'
'x, y+1/2, -z'
'x+1/2, -y, z'
'-x, y, z+1/2'
'-z+1/2, -x+1/2, -y+1/2'
'-z, x, y+1/2'
'z, x+1/2, -y'
'z+1/2, -x, y'
'-y+1/2, -z+1/2, -x+1/2'
'y+1/2, -z, x'
'-y, z, x+1/2'
'y, z+1/2, -x'
'-y-1/4, -x+1/4, z+1/4'
'y-1/4, x-1/4, z-1/4'
'-y+1/4, x+1/4, -z-1/4'
'y+1/4, -x-1/4, -z+1/4'
'-x-1/4, -z+1/4, y+1/4'
'x+1/4, -z-1/4, -y+1/4'
'x-1/4, z-1/4, y-1/4'
'-x+1/4, z+1/4, -y-1/4'
'-z-1/4, -y+1/4, x+1/4'
'-z+1/4, y+1/4, -x-1/4'
'z+1/4, -y-1/4, -x+1/4'
'z-1/4, y-1/4, x-1/4'

loop_
_atom_site_label
_atom_site_type_symbol
_atom_site_fract_x
_atom_site_fract_y
_atom_site_fract_z
_atom_site_U_iso_or_equiv
_atom_site_adp_type
_atom_site_occupancy
_atom_site_symmetry_multiplicity
_atom_site_calc_flag
_atom_site_refinement_flags
_atom_site_disorder_assembly
_atom_site_disorder_group
Co1 Co 0.459144(18) 0.709144(18) 0.1250 0.0475(3) Uani 1 2 d S . .
Co2 Co 0.3750 0.6250 0.1250 0.0402(4) Uani 1 6 d S . .
Co3 Co 0.453973(18) 0.546027(18) 0.046027(18) 0.0480(4) Uani 1 3 d S . .
S1 S 0.42475(3) 0.65938(3) 0.07207(4) 0.0436(3) Uani 1 1 d . . .
S2 S 0.51782(4) 0.52605(4) 0.07130(5) 0.0630(4) Uani 1 1 d . . .
Cl1 Cl 0.5000 0.7500 0.07327(6) 0.0596(5) Uani 1 2 d S . .
N1 N 0.49364(11) 0.65369(11) 0.11525(12) 0.0469(9) Uani 1 1 d . A .
N2 N 0.47847(11) 0.59366(11) 0.07531(11) 0.0437(9) Uani 1 1 d . . .
N3 N 0.53808(13) 0.59343(14) 0.12103(13) 0.0592(11) Uani 1 1 d . A .
C1 C 0.46956(13) 0.63270(13) 0.08786(14) 0.0423(10) Uani 1 1 d . . .
C2 C 0.51357(14) 0.57592(15) 0.09175(16) 0.0517(12) Uani 1 1 d . . .
C3 C 0.52639(14) 0.63157(16) 0.13267(16) 0.0511(12) Uani 1 1 d . . .
N4 N 0.54664(14) 0.65271(15) 0.16310(17) 0.0716(14) Uani 0.50 1 d P A 1
H4A H 0.5429 0.6794 0.1627 0.086 Uiso 0.50 1 calc PR A 1
C4 C 0.5728(4) 0.6383(5) 0.1954(4) 0.066(4) Uani 0.50 1 d PGU A 1
C5 C 0.5796(5) 0.5966(4) 0.2062(5) 0.168(8) Uani 0.50 1 d PGU A 1
H5A H 0.5642 0.5755 0.1932 0.201 Uiso 0.50 1 calc PR A 1
C6 C 0.6094(6) 0.5865(5) 0.2363(6) 0.224(13) Uani 0.50 1 d PGU A 1
H6A H 0.6140 0.5587 0.2435 0.269 Uiso 0.50 1 calc PR A 1
C7 C 0.6324(5) 0.6181(8) 0.2557(5) 0.172(10) Uani 0.50 1 d PGU A 1
H7A H 0.6523 0.6114 0.2758 0.206 Uiso 0.50 1 calc PR A 1
C8 C 0.6255(7) 0.6598(7) 0.2449(7) 0.45(4) Uani 0.50 1 d PGU A 1
H8A H 0.6409 0.6809 0.2578 0.539 Uiso 0.50 1 calc PR A 1
C9 C 0.5957(6) 0.6699(4) 0.2147(7) 0.32(2) Uani 0.50 1 d PGU A 1
H9A H 0.5911 0.6977 0.2075 0.383 Uiso 0.50 1 calc PR A 1
N4' N 0.54664(14) 0.65271(15) 0.16310(17) 0.0716(14) Uani 0.50 1 d P A 2
H4'A H 0.5350 0.6754 0.1718 0.086 Uiso 0.50 1 calc PR A 2
C4' C 0.5859(2) 0.6412(2) 0.1826(2) 0.070(4) Uani 0.50 1 d PGU A 2
C5' C 0.6091(2) 0.6049(2) 0.1760(2) 0.109(5) Uani 0.50 1 d PGU A 2
H5'A H 0.6027 0.5874 0.1535 0.130 Uiso 0.50 1 calc PR A 2
C6' C 0.6418(2) 0.5947(2) 0.2029(3) 0.114(5) Uani 0.50 1 d PGU A 2
H6'A H 0.6573 0.5704 0.1985 0.136 Uiso 0.50 1 calc PR A 2
C7' C 0.6513(2) 0.6208(2) 0.2365(2) 0.102(5) Uani 0.50 1 d PGU A 2
H7'A H 0.6731 0.6139 0.2546 0.123 Uiso 0.50 1 calc PR A 2
C8' C 0.6281(2) 0.6571(2) 0.2431(2) 0.089(4) Uani 0.50 1 d PGU A 2
H8'A H 0.6345 0.6746 0.2656 0.106 Uiso 0.50 1 calc PR A 2
C9' C 0.5954(2) 0.6673(2) 0.2162(2) 0.063(3) Uani 0.50 1 d PGU A 2
H9'A H 0.5799 0.6916 0.2206 0.076 Uiso 0.50 1 calc PR A 2

loop_
_atom_site_aniso_label
_atom_site_aniso_U_11
_atom_site_aniso_U_22
_atom_site_aniso_U_33
_atom_site_aniso_U_23
_atom_site_aniso_U_13
_atom_site_aniso_U_12
Co1 0.0415(4) 0.0415(4) 0.0596(6) -0.0020(3) 0.0020(3) -0.0045(4)
Co2 0.0402(4) 0.0402(4) 0.0402(4) -0.0007(3) 0.0007(3) 0.0007(3)
Co3 0.0480(4) 0.0480(4) 0.0480(4) -0.0080(3) 0.0080(3) 0.0080(3)
S1 0.0406(6) 0.0423(6) 0.0478(7) -0.0007(5) 0.0004(5) 0.0013(5)
S2 0.0544(8) 0.0602(8) 0.0745(9) -0.0105(7) 0.0054(6) 0.0200(6)
Cl1 0.0600(11) 0.0537(10) 0.0652(12) 0.000 0.000 -0.0158(8)
N1 0.042(2) 0.047(2) 0.052(2) -0.0030(17) -0.0005(18) -0.0064(17)
N2 0.041(2) 0.042(2) 0.049(2) -0.0041(16) 0.0066(16) 0.0041(16)
N3 0.043(2) 0.063(3) 0.072(3) -0.002(2) -0.005(2) 0.003(2)
C1 0.036(2) 0.048(3) 0.044(3) 0.001(2) 0.0094(19) -0.0020(19)
C2 0.042(3) 0.051(3) 0.063(3) 0.002(2) 0.009(2) 0.009(2)
C3 0.033(2) 0.058(3) 0.063(3) 0.003(2) -0.005(2) -0.003(2)
N4 0.057(3) 0.068(3) 0.090(4) -0.007(3) -0.021(2) -0.005(2)
C4 0.058(6) 0.077(7) 0.063(6) 0.020(5) -0.013(6) -0.012(5)
C5 0.172(11) 0.174(12) 0.157(11) -0.016(9) -0.040(9) -0.006(9)
C6 0.231(15) 0.219(15) 0.222(15) 0.006(10) -0.036(10) 0.005(10)
C7 0.172(12) 0.176(13) 0.168(12) 0.002(9) -0.039(9) -0.010(9)
C8 0.45(4) 0.45(4) 0.45(4) 0.002(11) -0.005(11) 0.003(11)
C9 0.32(3) 0.32(3) 0.32(3) -0.005(10) -0.007(10) 0.007(10)
N4' 0.057(3) 0.068(3) 0.090(4) -0.007(3) -0.021(2) -0.005(2)
C4' 0.059(7) 0.075(7) 0.077(8) 0.004(6) -0.001(6) -0.017(6)
C5' 0.091(8) 0.108(8) 0.127(9) -0.012(7) -0.032(7) 0.019(7)
C6' 0.090(8) 0.121(9) 0.130(9) -0.003(7) -0.043(7) 0.028(7)
C7' 0.091(8) 0.104(8) 0.112(9) 0.012(7) -0.040(7) -0.018(7)
C8' 0.076(7) 0.092(8) 0.097(8) 0.001(6) -0.062(6) -0.010(6)
C9' 0.051(5) 0.076(6) 0.062(6) -0.013(5) -0.036(5) -0.001(5)

loop_
_atom_type_symbol
_atom_type_description
_atom_type_scat_dispersion_real
_atom_type_scat_dispersion_imag
_atom_type_scat_source
C C 0.0033 0.0016 'International Tables Vol C Tables 4.2.6.8 and 6.1.1.4'
H H 0.0000 0.0000 'International Tables Vol C Tables 4.2.6.8 and 6.1.1.4'
N N 0.0061 0.0033 'International Tables Vol C Tables 4.2.6.8 and 6.1.1.4'
S S 0.1246 0.1234 'International Tables Vol C Tables 4.2.6.8 and 6.1.1.4'
Cl Cl 0.1484 0.1585 'International Tables Vol C Tables 4.2.6.8 and 6.1.1.4'
Co Co 0.3494 0.9721 'International Tables Vol C Tables 4.2.6.8 and 6.1.1.4'

loop_
_geom_angle_atom_site_label_1
_geom_angle_atom_site_label_2
_geom_angle_atom_site_label_3
_geom_angle
_geom_angle_site_symmetry_1
_geom_angle_site_symmetry_3
N1 Co1 N1 154.1(2) 13_455 .
N1 Co1 Cl1 93.94(10) 13_455 13_455
N1 Co1 Cl1 105.40(10) . 13_455
N1 Co1 Cl1 105.40(10) 13_455 .
N1 Co1 Cl1 93.94(10) . .
Cl1 Co1 Cl1 83.67(7) 13_455 .
N1 Co1 S1 93.51(10) 13_455 .
N1 Co1 S1 66.83(10) . .
Cl1 Co1 S1 172.23(2) 13_455 .
Cl1 Co1 S1 96.45(4) . .
N1 Co1 S1 66.83(10) 13_455 13_455
N1 Co1 S1 93.51(10) . 13_455
Cl1 Co1 S1 96.45(4) 13_455 13_455
Cl1 Co1 S1 172.23(2) . 13_455
S1 Co1 S1 84.48(6) . 13_455
S1 Co2 S1 97.98(3) 13_455 19
S1 Co2 S1 84.51(5) 13_455 .
S1 Co2 S1 79.61(5) 19 .
S1 Co2 S1 176.78(5) 13_455 10_655
S1 Co2 S1 84.51(5) 19 10_655
S1 Co2 S1 97.98(3) . 10_655
S1 Co2 S1 97.98(3) 13_455 22_564
S1 Co2 S1 97.98(3) 19 22_564
S1 Co2 S1 176.78(5) . 22_564
S1 Co2 S1 79.61(5) 10_655 22_564
S1 Co2 S1 79.61(5) 13_455 7_564
S1 Co2 S1 176.78(5) 19 7_564
S1 Co2 S1 97.98(3) . 7_564
S1 Co2 S1 97.98(3) 10_655 7_564
S1 Co2 S1 84.51(5) 22_564 7_564
N2 Co3 N2 97.55(13) 10_655 .
N2 Co3 N2 97.55(13) 10_655 7_564
N2 Co3 N2 97.55(13) . 7_564
N2 Co3 S2 166.52(12) 10_655 .
N2 Co3 S2 71.95(11) . .
N2 Co3 S2 92.32(11) 7_564 .
N2 Co3 S2 92.32(11) 10_655 7_564
N2 Co3 S2 166.52(12) . 7_564
N2 Co3 S2 71.95(11) 7_564 7_564
S2 Co3 S2 99.49(5) . 7_564
N2 Co3 S2 71.95(11) 10_655 10_655
N2 Co3 S2 92.32(11) . 10_655
N2 Co3 S2 166.52(12) 7_564 10_655
S2 Co3 S2 99.49(5) . 10_655
S2 Co3 S2 99.49(5) 7_564 10_655
C1 S1 Co2 96.24(14) . .
C1 S1 Co1 76.14(15) . .
Co2 S1 Co1 95.51(4) . .
C2 S2 Co3 78.80(17) . .
Co1 Cl1 Co1 96.33(7) 26_564 .
C1 N1 C3 116.2(4) . .
C1 N1 Co1 102.5(3) . .
C3 N1 Co1 140.1(3) . .
C1 N2 C2 116.6(4) . .
C1 N2 Co3 141.6(3) . .
C2 N2 Co3 101.0(3) . .
C3 N3 C2 114.4(4) . .
N2 C1 N1 122.5(4) . .
N2 C1 S1 122.9(3) . .
N1 C1 S1 114.5(3) . .
N3 C2 N2 125.1(4) . .
N3 C2 S2 127.0(4) . .
N2 C2 S2 107.6(4) . .
N3 C3 N4 121.8(4) . .
N3 C3 N1 124.8(4) . .
N4 C3 N1 113.4(4) . .
C3 N4 C4 130.5(7) . .
C3 N4 H4A 114.7 . .
C4 N4 H4A 114.7 . .
C5 C4 C9 120.0 . .
C5 C4 N4 126.1(11) . .
C9 C4 N4 113.7(11) . .
C4 C5 C6 120.0 . .
C4 C5 H5A 120.0 . .
C6 C5 H5A 120.0 . .
C5 C6 C7 120.0 . .
C5 C6 H6A 120.0 . .
C7 C6 H6A 120.0 . .
C8 C7 C6 120.0 . .
C8 C7 H7A 120.0 . .
C6 C7 H7A 120.0 . .
C7 C8 C9 120.0 . .
C7 C8 H8A 120.0 . .
C9 C8 H8A 120.0 . .
C8 C9 C4 120.0 . .
C8 C9 H9A 120.0 . .
C4 C9 H9A 120.0 . .
C5' C4' C9' 120.0 . .
C4' C5' C6' 120.0 . .
C4' C5' H5'A 120.0 . .
C6' C5' H5'A 120.0 . .
C7' C6' C5' 120.0 . .
C7' C6' H6'A 120.0 . .
C5' C6' H6'A 120.0 . .
C8' C7' C6' 120.0 . .
C8' C7' H7'A 120.0 . .
C6' C7' H7'A 120.0 . .
C7' C8' C9' 120.0 . .
C7' C8' H8'A 120.0 . .
C9' C8' H8'A 120.0 . .
C8' C9' C4' 120.0 . .
C8' C9' H9'A 120.0 . .
C4' C9' H9'A 120.0 . .

loop_
_geom_bond_atom_site_label_1
_geom_bond_atom_site_label_2
_geom_bond_distance
_geom_bond_site_symmetry_2
Co1 N1 2.106(4) 13_455
Co1 N1 2.106(4) .
Co1 Cl1 2.4735(14) 13_455
Co1 Cl1 2.4735(14) .
Co1 S1 2.5639(13) .
Co1 S1 2.5639(13) 13_455
Co2 S1 2.5633(11) 13_455
Co2 S1 2.5633(11) 19
Co2 S1 2.5633(11) .
Co2 S1 2.5633(11) 10_655
Co2 S1 2.5633(11) 22_564
Co2 S1 2.5633(11) 7_564
Co3 N2 1.947(4) 10_655
Co3 N2 1.947(4) .
Co3 N2 1.947(4) 7_564
Co3 S2 2.2811(14) .
Co3 S2 2.2811(14) 7_564
Co3 S2 2.2811(14) 10_655
S1 C1 1.738(5) .
S2 C2 1.724(5) .
Cl1 Co1 2.4735(14) 26_564
N1 C1 1.342(6) .
N1 C3 1.378(6) .
N2 C1 1.338(5) .
N2 C2 1.360(6) .
N3 C3 1.325(6) .
N3 C2 1.340(6) .
C3 N4 1.347(7) .
N4 C4 1.402(11) .
N4 H4A 0.8600 .
C4 C5 1.3900 .
C4 C9 1.3900 .
C5 C6 1.3900 .
C5 H5A 0.9300 .
C6 C7 1.3900 .
C6 H6A 0.9300 .
C7 C8 1.3900 .
C7 H7A 0.9300 .
C8 C9 1.3900 .
C8 H8A 0.9300 .
C9 H9A 0.9300 .
C4' C5' 1.3900 .
C4' C9' 1.3900 .
C5' C6' 1.3900 .
C5' H5'A 0.9300 .
C6' C7' 1.3900 .
C6' H6'A 0.9300 .
C7' C8' 1.3900 .
C7' H7'A 0.9300 .
C8' C9' 1.3900 .
C8' H8'A 0.9300 .
C9' H9'A 0.9300 .

loop_
_platon_squeeze_void_nr
_platon_squeeze_void_average_x
_platon_squeeze_void_average_y
_platon_squeeze_void_average_z
_platon_squeeze_void_volume
_platon_squeeze_void_count_electrons
1 0.250 0.000 0.010 507.8 26.0
2 0.750 0.000 0.033 507.8 26.6
3 0.500 -0.012 0.250 508.2 26.4
4 1.000 -0.022 0.250 508.2 26.3
5 0.000 -0.022 0.750 508.2 26.4
6 0.500 -0.012 0.750 508.2 26.3
7 0.017 0.250 0.000 507.6 26.6
8 0.980 0.250 0.500 507.7 26.0
9 0.750 0.500 0.230 507.8 26.0
10 0.250 0.500 0.259 507.7 26.6
11 0.019 0.750 0.000 507.7 26.0
12 0.509 0.750 0.500 507.6 26.6
